data_1561211
loop_
_publ_author_name
'Liu, Kang'
'Sun, Yayong'
'Deng, Liming'
'Cao, Fan'
'Han, Jishu'
'Wang, Lei'

_publ_section_title
;
 Cu(II) coordination polymers constructed by tetrafluoroterephthalic acid
 and varied imidazole-containing ligands: Syntheses, structures and
 properties
;
_journal_name_full 'Journal of Solid State Chemistry'
_journal_page_first 24
_journal_page_last 31
_journal_paper_doi 10.1016/j.jssc.2017.10.002
_journal_volume 258
_journal_year 2018
_chemical_formula_moiety 'C20 H30 Cu N8 O2, C8 F4 O4'
_chemical_formula_sum 'C28 H30 Cu F4 N8 O6'
_chemical_formula_weight 714.14
_space_group_IT_number 70
_space_group_name_Hall '-F 2uv 2vw'
_space_group_name_H-M_alt 'F d d d :2'
_symmetry_cell_setting orthorhombic
_symmetry_space_group_name_Hall '-F 2uv 2vw'
_symmetry_space_group_name_H-M 'F d d d :2'
_atom_sites_solution_hydrogens geom
_atom_sites_solution_primary direct
_atom_sites_solution_secondary difmap
_cell_angle_alpha 90.00
_cell_angle_beta 90.00
_cell_angle_gamma 90.00
_cell_formula_units_Z 16
_cell_length_a 19.0611(9)
_cell_length_b 23.7425(11)
_cell_length_c 27.1964(11)
_cell_measurement_reflns_used 2717
_cell_measurement_temperature 293(2)
_cell_measurement_theta_max 25.00
_cell_measurement_theta_min 2.28
_cell_volume 12308.0(10)
_computing_cell_refinement 'Siemens Smart'
_computing_data_collection 'Siemens Smart'
_computing_data_reduction 'Siemens Smart'
_computing_molecular_graphics SHELXP-97
_computing_publication_material SHELXTL
_computing_structure_refinement 'SHELXL-97 (Sheldrick, 1997)'
_computing_structure_solution 'SHELXS-97 (Sheldrick, 1990)'
_diffrn_ambient_temperature 293(2)
_diffrn_detector_area_resol_mean 9.00cm
_diffrn_measured_fraction_theta_full 0.999
_diffrn_measured_fraction_theta_max 0.999
_diffrn_measurement_device_type 'CCD area detector'
_diffrn_measurement_method 'phi and omega scans'
_diffrn_radiation_monochromator graphite
_diffrn_radiation_source 'fine-focus sealed tube'
_diffrn_radiation_type MoK\a
_diffrn_radiation_wavelength 0.71073
_diffrn_reflns_av_R_equivalents 0.0230
_diffrn_reflns_av_sigmaI/netI 0.0214
_diffrn_reflns_limit_h_max 21
_diffrn_reflns_limit_h_min -22
_diffrn_reflns_limit_k_max 16
_diffrn_reflns_limit_k_min -28
_diffrn_reflns_limit_l_max 32
_diffrn_reflns_limit_l_min -24
_diffrn_reflns_number 9321
_diffrn_reflns_theta_full 25.00
_diffrn_reflns_theta_max 25.00
_diffrn_reflns_theta_min 2.28
_diffrn_standards_decay_% none
_diffrn_standards_interval_count none
_diffrn_standards_interval_time none
_diffrn_standards_number none
_exptl_absorpt_coefficient_mu 0.790
_exptl_absorpt_correction_T_max 0.842
_exptl_absorpt_correction_T_min 0.812
_exptl_absorpt_correction_type empirical
_exptl_absorpt_process_details SADABS
_exptl_crystal_colour blue
_exptl_crystal_density_diffrn 1.542
_exptl_crystal_density_method 'not measured'
_exptl_crystal_description block
_exptl_crystal_F_000 5872
_exptl_crystal_size_max 0.26
_exptl_crystal_size_mid 0.24
_exptl_crystal_size_min 0.22
_refine_diff_density_max 2.105
_refine_diff_density_min -1.083
_refine_diff_density_rms 0.098
_refine_ls_extinction_method none
_refine_ls_goodness_of_fit_ref 1.074
_refine_ls_hydrogen_treatment constr
_refine_ls_matrix_type full
_refine_ls_number_parameters 222
_refine_ls_number_reflns 2717
_refine_ls_number_restraints 174
_refine_ls_restrained_S_all 1.132
_refine_ls_R_factor_all 0.0803
_refine_ls_R_factor_gt 0.0643
_refine_ls_shift/su_max 0.001
_refine_ls_shift/su_mean 0.000
_refine_ls_structure_factor_coef Fsqd
_refine_ls_weighting_details 'calc w=1/[\s^2^(Fo^2^)+(0.1080P)^2^+110.2041P] where P=(Fo^2^+2Fc^2^)/3'
_refine_ls_weighting_scheme calc
_refine_ls_wR_factor_gt 0.1919
_refine_ls_wR_factor_ref 0.2100
_reflns_number_gt 2052
_reflns_number_total 2717
_reflns_threshold_expression >2sigma(I)
_cod_data_source_file JSSC-2018-258-24.cif
_cod_data_source_block l-hnsf-10
_cod_depositor_comments
;
The following automatic conversions were performed:

data item '_symmetry_cell_setting' value 'Orthorhombic' was changed
to 'orthorhombic' in accordance with the built-in table derived from
the CIF Core dictionary named 'cif_core.dic' version 2.4.5 last
updated on 2014-11-21.

data item '_exptl_crystal_density_meas' value 'none' was changed to
'?' -- the value is perceived as not measured.

Automatic conversion script
Id: cif_fix_values 8369 2020-08-20 11:38:08Z andrius 
;
_cod_original_cell_volume 12307.9(9)
_cod_original_sg_symbol_Hall -F2uv2vw
_cod_original_sg_symbol_H-M Fddd
_cod_database_code 1561211

loop_
_symmetry_equiv_pos_as_xyz
'x, y, z'
'-x+1/4, -y+1/4, z'
'x, -y+1/4, -z+1/4'
'-x+1/4, y, -z+1/4'
'x, y+1/2, z+1/2'
'-x+1/4, -y+3/4, z+1/2'
'x, -y+3/4, -z+3/4'
'-x+1/4, y+1/2, -z+3/4'
'x+1/2, y, z+1/2'
'-x+3/4, -y+1/4, z+1/2'
'x+1/2, -y+1/4, -z+3/4'
'-x+3/4, y, -z+3/4'
'x+1/2, y+1/2, z'
'-x+3/4, -y+3/4, z'
'x+1/2, -y+3/4, -z+1/4'
'-x+3/4, y+1/2, -z+1/4'
'-x, -y, -z'
'x-1/4, y-1/4, -z'
'-x, y-1/4, z-1/4'
'x-1/4, -y, z-1/4'
'-x, -y+1/2, -z+1/2'
'x-1/4, y+1/4, -z+1/2'
'-x, y+1/4, z+1/4'
'x-1/4, -y+1/2, z+1/4'
'-x+1/2, -y, -z+1/2'
'x+1/4, y-1/4, -z+1/2'
'-x+1/2, y-1/4, z+1/4'
'x+1/4, -y, z+1/4'
'-x+1/2, -y+1/2, -z'
'x+1/4, y+1/4, -z'
'-x+1/2, y+1/4, z-1/4'
'x+1/4, -y+1/2, z-1/4'

loop_
_atom_site_label
_atom_site_type_symbol
_atom_site_fract_x
_atom_site_fract_y
_atom_site_fract_z
_atom_site_U_iso_or_equiv
_atom_site_adp_type
_atom_site_occupancy
_atom_site_symmetry_multiplicity
_atom_site_calc_flag
_atom_site_refinement_flags
_atom_site_disorder_assembly
_atom_site_disorder_group
Cu1 Cu 0.62429(4) 0.3750 0.3750 0.0347(3) Uani 1 2 d S . .
F1 F 0.76141(19) 0.67658(14) 0.40959(17) 0.0876(14) Uani 1 1 d . . .
F2 F 0.76253(16) 0.56673(13) 0.41038(15) 0.0710(11) Uani 1 1 d . . .
C1 C 0.6660(3) 0.48313(19) 0.3275(2) 0.0445(11) Uani 1 1 d U . .
H1 H 0.6976 0.4911 0.3526 0.053 Uiso 1 1 calc R . .
C2 C 0.6068(3) 0.4901(2) 0.2596(2) 0.0539(13) Uani 1 1 d U . .
H2 H 0.5896 0.5027 0.2296 0.065 Uiso 1 1 calc R . .
C3 C 0.5874(3) 0.4434(2) 0.28431(19) 0.0484(12) Uani 1 1 d U . .
H3 H 0.5535 0.4179 0.2738 0.058 Uiso 1 1 calc R . .
C4 C 0.6959(3) 0.5673(2) 0.2776(3) 0.0638(14) Uani 1 1 d U . .
H4B H 0.7400 0.5663 0.2954 0.077 Uiso 1 1 calc R . .
H4A H 0.7068 0.5683 0.2428 0.077 Uiso 1 1 calc R . .
C5 C 0.6600(4) 0.6176(3) 0.2901(4) 0.100(2) Uani 1 1 d U . .
H5B H 0.6753 0.6255 0.3234 0.121 Uiso 1 1 calc R . .
H5A H 0.6821 0.6462 0.2698 0.121 Uiso 1 1 calc R . .
C6 C 0.5918(2) 0.47311(18) 0.44131(17) 0.0376(10) Uani 1 1 d U . .
H6 H 0.5543 0.4851 0.4222 0.045 Uiso 1 1 calc R . .
C7 C 0.6802(3) 0.4267(2) 0.46799(19) 0.0491(12) Uani 1 1 d U . .
H7 H 0.7156 0.3999 0.4702 0.059 Uiso 1 1 calc R . .
C8 C 0.6699(3) 0.4691(2) 0.50034(19) 0.0488(12) Uani 1 1 d U . .
H8 H 0.6957 0.4767 0.5286 0.059 Uiso 1 1 calc R . .
C9 C 0.5852(3) 0.55029(19) 0.50437(19) 0.0461(11) Uani 1 1 d U . .
H9B H 0.5723 0.5436 0.5384 0.055 Uiso 1 1 calc R . .
H9A H 0.5435 0.5618 0.4866 0.055 Uiso 1 1 calc R . .
C10 C 0.6397(3) 0.5961(2) 0.5018(3) 0.0671(15) Uani 1 1 d U . .
H10B H 0.6711 0.5922 0.5297 0.081 Uiso 1 1 calc R . .
H10A H 0.6672 0.5910 0.4722 0.081 Uiso 1 1 calc R . .
C11 C 0.8750 0.7477(3) 0.3750 0.0456(16) Uani 1 2 d SU . .
C12 C 0.8750 0.6830(3) 0.3750 0.0388(14) Uani 1 2 d SU . .
C13 C 0.8192(3) 0.6516(2) 0.39160(19) 0.0433(11) Uani 1 1 d U . .
C14 C 0.8192(2) 0.5935(2) 0.39196(19) 0.0401(10) Uani 1 1 d U . .
C15 C 0.8750 0.5624(3) 0.3750 0.0325(13) Uani 1 2 d SU . .
C16 C 0.8750 0.4984(3) 0.3750 0.0354(14) Uani 1 2 d SU . .
N1 N 0.62467(18) 0.43879(16) 0.32691(15) 0.0352(9) Uani 1 1 d . . .
N2 N 0.6572(2) 0.51509(16) 0.28809(16) 0.0458(10) Uani 1 1 d . . .
N3 N 0.6309(2) 0.42901(16) 0.43147(14) 0.0383(9) Uani 1 1 d . . .
N4 N 0.6134(2) 0.49856(17) 0.48281(14) 0.0386(9) Uani 1 1 d . . .
O1 O 0.4959(3) 0.3750 0.3750 0.0566(15) Uani 1 2 d SG . .
H1A H 0.4640 0.4000 0.3731 0.085 Uiso 0.50 1 d PG . .
O2 O 0.7620(3) 0.3750 0.3750 0.0689(19) Uani 1 2 d SG . .
H2A H 0.7874 0.3884 0.3522 0.103 Uiso 0.50 1 d PG . .
O3 O 0.8287(2) 0.47561(15) 0.35000(17) 0.0643(11) Uani 1 1 d . . .
O4 O 0.8183(3) 0.76988(17) 0.36499(16) 0.0693(12) Uani 1 1 d . . .

loop_
_atom_site_aniso_label
_atom_site_aniso_U_11
_atom_site_aniso_U_22
_atom_site_aniso_U_33
_atom_site_aniso_U_23
_atom_site_aniso_U_13
_atom_site_aniso_U_12
Cu1 0.0480(6) 0.0168(5) 0.0394(5) -0.0012(3) 0.000 0.000
F1 0.077(2) 0.0448(19) 0.141(4) -0.001(2) 0.060(2) 0.0214(18)
F2 0.0492(18) 0.0444(18) 0.119(3) -0.0007(18) 0.0424(19) -0.0062(14)
C1 0.044(2) 0.026(2) 0.063(3) 0.003(2) -0.004(2) 0.0003(19)
C2 0.066(3) 0.038(3) 0.058(3) 0.008(2) -0.002(2) -0.001(2)
C3 0.055(3) 0.033(2) 0.057(3) 0.003(2) -0.010(2) -0.007(2)
C4 0.059(3) 0.037(3) 0.095(4) 0.016(3) 0.016(3) -0.008(2)
C5 0.084(4) 0.061(4) 0.157(5) 0.008(4) 0.021(4) -0.006(3)
C6 0.045(2) 0.025(2) 0.043(2) -0.0045(18) -0.0078(19) 0.0038(18)
C7 0.052(3) 0.038(3) 0.057(3) -0.006(2) -0.018(2) 0.010(2)
C8 0.052(3) 0.041(3) 0.054(3) -0.003(2) -0.017(2) 0.005(2)
C9 0.053(3) 0.034(2) 0.051(2) -0.009(2) -0.004(2) 0.003(2)
C10 0.073(3) 0.034(3) 0.094(4) -0.013(3) -0.004(3) 0.005(3)
C11 0.075(4) 0.028(3) 0.034(3) 0.000 0.005(3) 0.000
C12 0.052(3) 0.027(3) 0.038(3) 0.000 0.006(3) 0.000
C13 0.049(2) 0.030(2) 0.051(2) -0.003(2) 0.016(2) 0.007(2)
C14 0.036(2) 0.033(2) 0.052(2) 0.002(2) 0.0123(19) -0.0004(19)
C15 0.034(3) 0.025(3) 0.039(3) 0.000 0.003(2) 0.000
C16 0.033(3) 0.026(3) 0.046(3) 0.000 0.007(3) 0.000
N1 0.038(2) 0.0233(19) 0.044(2) 0.0017(17) -0.0039(16) -0.0036(15)
N2 0.046(2) 0.027(2) 0.065(3) 0.0054(19) 0.007(2) -0.0029(18)
N3 0.048(2) 0.024(2) 0.043(2) -0.0042(17) -0.0096(17) 0.0016(16)
N4 0.046(2) 0.030(2) 0.040(2) -0.0037(17) -0.0029(17) -0.0003(17)
O1 0.041(3) 0.030(3) 0.098(4) 0.007(3) 0.000 0.000
O2 0.041(3) 0.033(3) 0.132(6) 0.015(3) 0.000 0.000
O3 0.067(2) 0.035(2) 0.090(3) 0.004(2) -0.017(2) -0.0149(19)
O4 0.103(3) 0.033(2) 0.072(3) -0.0041(18) 0.000(2) 0.017(2)

loop_
_atom_type_symbol
_atom_type_description
_atom_type_scat_dispersion_real
_atom_type_scat_dispersion_imag
_atom_type_scat_source
C C 0.0033 0.0016 'International Tables Vol C Tables 4.2.6.8 and 6.1.1.4'
H H 0.0000 0.0000 'International Tables Vol C Tables 4.2.6.8 and 6.1.1.4'
Cu Cu 0.3201 1.2651 'International Tables Vol C Tables 4.2.6.8 and 6.1.1.4'
F F 0.0171 0.0103 'International Tables Vol C Tables 4.2.6.8 and 6.1.1.4'
N N 0.0061 0.0033 'International Tables Vol C Tables 4.2.6.8 and 6.1.1.4'
O O 0.0106 0.0060 'International Tables Vol C Tables 4.2.6.8 and 6.1.1.4'

loop_
_geom_angle_atom_site_label_1
_geom_angle_atom_site_label_2
_geom_angle_atom_site_label_3
_geom_angle
_geom_angle_site_symmetry_1
_geom_angle_site_symmetry_3
N1 Cu1 N1 179.6(2) 7 .
N1 Cu1 N3 89.04(17) 7 .
N1 Cu1 N3 90.93(17) . .
N1 Cu1 N3 90.93(17) 7 7
N1 Cu1 N3 89.04(17) . 7
N3 Cu1 N3 172.8(2) . 7
N1 C1 N2 112.0(4) . .
N1 C1 H1 124.0 . .
N2 C1 H1 124.0 . .
C3 C2 N2 105.5(5) . .
C3 C2 H2 127.2 . .
N2 C2 H2 127.2 . .
C2 C3 N1 110.2(5) . .
C2 C3 H3 124.9 . .
N1 C3 H3 124.9 . .
C5 C4 N2 115.0(5) . .
C5 C4 H4B 108.5 . .
N2 C4 H4B 108.5 . .
C5 C4 H4A 108.5 . .
N2 C4 H4A 108.5 . .
H4B C4 H4A 107.5 . .
C5 C5 C4 132.8(9) 2_665 .
C5 C5 H5B 104.0 2_665 .
C4 C5 H5B 104.0 . .
C5 C5 H5A 104.0 2_665 .
C4 C5 H5A 104.0 . .
H5B C5 H5A 105.5 . .
N3 C6 N4 110.8(4) . .
N3 C6 H6 124.6 . .
N4 C6 H6 124.6 . .
C8 C7 N3 110.0(4) . .
C8 C7 H7 125.0 . .
N3 C7 H7 125.0 . .
C7 C8 N4 105.6(4) . .
C7 C8 H8 127.2 . .
N4 C8 H8 127.2 . .
N4 C9 C10 109.6(4) . .
N4 C9 H9B 109.8 . .
C10 C9 H9B 109.8 . .
N4 C9 H9A 109.8 . .
C10 C9 H9A 109.8 . .
H9B C9 H9A 108.2 . .
C10 C10 C9 114.2(7) 2_665 .
C10 C10 H10B 108.7 2_665 .
C9 C10 H10B 108.7 . .
C10 C10 H10A 108.7 2_665 .
C9 C10 H10A 108.7 . .
H10B C10 H10A 107.6 . .
O4 C11 O4 129.5(8) . 12_655
O4 C11 C12 115.2(4) . .
O4 C11 C12 115.2(4) 12_655 .
C13 C12 C13 114.4(6) . 12_655
C13 C12 C11 122.8(3) . .
C13 C12 C11 122.8(3) 12_655 .
F1 C13 C12 121.0(5) . .
F1 C13 C14 116.0(4) . .
C12 C13 C14 123.0(4) . .
F2 C14 C15 119.4(4) . .
F2 C14 C13 118.3(4) . .
C15 C14 C13 122.3(4) . .
C14 C15 C14 115.0(6) . 12_655
C14 C15 C16 122.5(3) . .
C14 C15 C16 122.5(3) 12_655 .
O3 C16 O3 128.2(7) . 12_655
O3 C16 C15 115.9(3) . .
O3 C16 C15 115.9(3) 12_655 .
C1 N1 C3 105.0(4) . .
C1 N1 Cu1 126.9(3) . .
C3 N1 Cu1 127.9(3) . .
C1 N2 C2 107.3(4) . .
C1 N2 C4 125.3(5) . .
C2 N2 C4 127.4(5) . .
C6 N3 C7 105.9(4) . .
C6 N3 Cu1 129.1(3) . .
C7 N3 Cu1 125.0(3) . .
C6 N4 C8 107.6(4) . .
C6 N4 C9 126.9(4) . .
C8 N4 C9 125.3(4) . .

loop_
_geom_bond_atom_site_label_1
_geom_bond_atom_site_label_2
_geom_bond_distance
_geom_bond_site_symmetry_2
Cu1 N1 2.001(4) 7
Cu1 N1 2.001(4) .
Cu1 N3 2.005(4) .
Cu1 N3 2.005(4) 7
F1 C13 1.343(5) .
F2 C14 1.349(5) .
C1 N1 1.314(6) .
C1 N2 1.323(6) .
C1 H1 0.9300 .
C2 C3 1.348(7) .
C2 N2 1.369(7) .
C2 H2 0.9300 .
C3 N1 1.363(6) .
C3 H3 0.9300 .
C4 C5 1.419(9) .
C4 N2 1.470(6) .
C4 H4B 0.9700 .
C4 H4A 0.9700 .
C5 C5 1.379(15) 2_665
C5 H5B 0.9700 .
C5 H5A 0.9700 .
C6 N3 1.312(6) .
C6 N4 1.345(6) .
C6 H6 0.9300 .
C7 C8 1.352(7) .
C7 N3 1.368(6) .
C7 H7 0.9300 .
C8 N4 1.369(6) .
C8 H8 0.9300 .
C9 N4 1.463(6) .
C9 C10 1.505(8) .
C9 H9B 0.9700 .
C9 H9A 0.9700 .
C10 C10 1.481(11) 2_665
C10 H10B 0.9700 .
C10 H10A 0.9700 .
C11 O4 1.233(5) .
C11 O4 1.233(5) 12_655
C11 C12 1.538(10) .
C12 C13 1.375(6) .
C12 C13 1.375(6) 12_655
C13 C14 1.379(7) .
C14 C15 1.375(6) .
C15 C14 1.375(6) 12_655
C15 C16 1.520(9) .
C16 O3 1.238(5) .
C16 O3 1.238(5) 12_655
O1 H1A 0.8501 .
O2 H2A 0.8503 .

loop_
_geom_hbond_atom_site_label_D
_geom_hbond_atom_site_label_H
_geom_hbond_atom_site_label_A
_geom_hbond_distance_DH
_geom_hbond_distance_HA
_geom_hbond_distance_DA
_geom_hbond_angle_DHA
_geom_hbond_site_symmetry_A
O1 H1A O4 0.85 2.01 2.792(5) 152.2 2_665
O2 H2A O3 0.85 2.22 2.790(5) 124.9 .
